data_4123341
loop_
_publ_author_name
'Zhao, Xiang'
'Bu, Xianhui'
'Zhai, Quan-Guo'
'Tran, Huy'
'Feng, Pingyun'

_publ_section_title
;
 Pore space partition by symmetry-matching regulated ligand insertion and
 dramatic tuning on carbon dioxide uptake.
;
_journal_issue 4
_journal_name_full 'Journal of the American Chemical Society'
_journal_page_first 1396
_journal_page_last 1399
_journal_paper_doi 10.1021/ja512137t
_journal_volume 137
_journal_year 2015
_chemical_formula_moiety 'C66 H36 N6 Ni3 O16'
_chemical_formula_sum 'C66 H36 N6 Ni3 O16'
_chemical_formula_weight 1345.14
_chemical_name_systematic
; 
 ? 
;
_space_group_IT_number 194
_symmetry_cell_setting hexagonal
_symmetry_space_group_name_Hall '-P 6c 2c'
_symmetry_space_group_name_H-M 'P 63/m m c'
_atom_sites_solution_hydrogens geom
_atom_sites_solution_primary direct
_atom_sites_solution_secondary difmap
_audit_creation_method SHELXL-97
_cell_angle_alpha 90.00
_cell_angle_beta 90.00
_cell_angle_gamma 120.00
_cell_formula_units_Z 2
_cell_length_a 20.6087(2)
_cell_length_b 20.6087(2)
_cell_length_c 22.7238(5)
_cell_measurement_temperature 174(2)
_cell_volume 8358.2(2)
_computing_structure_refinement 'SHELXL-97 (Sheldrick, 1997)'
_computing_structure_solution 'SHELXS-97 (Sheldrick, 1990)'
_diffrn_ambient_temperature 174(2)
_diffrn_measured_fraction_theta_full 0.998
_diffrn_measured_fraction_theta_max 0.998
_diffrn_radiation_monochromator graphite
_diffrn_radiation_source 'fine-focus sealed tube'
_diffrn_radiation_type MoK\a
_diffrn_radiation_wavelength 0.71073
_diffrn_reflns_av_R_equivalents 0.0835
_diffrn_reflns_av_sigmaI/netI 0.0305
_diffrn_reflns_limit_h_max 21
_diffrn_reflns_limit_h_min -24
_diffrn_reflns_limit_k_max 24
_diffrn_reflns_limit_k_min -23
_diffrn_reflns_limit_l_max 27
_diffrn_reflns_limit_l_min -25
_diffrn_reflns_number 101827
_diffrn_reflns_theta_full 25.08
_diffrn_reflns_theta_max 25.08
_diffrn_reflns_theta_min 1.14
_exptl_absorpt_coefficient_mu 0.362
_exptl_absorpt_correction_T_max 0.7452
_exptl_absorpt_correction_T_min 0.6991
_exptl_absorpt_correction_type multi-scan
_exptl_absorpt_process_details 'SADABS 2012/1'
_exptl_crystal_colour green
_exptl_crystal_density_diffrn 0.534
_exptl_crystal_density_method 'not measured'
_exptl_crystal_description block
_exptl_crystal_F_000 1372
_exptl_crystal_size_max 0.094
_exptl_crystal_size_mid 0.088
_exptl_crystal_size_min 0.082
_refine_diff_density_max 2.157
_refine_diff_density_min -0.561
_refine_diff_density_rms 0.208
_refine_ls_extinction_coef 0.017(4)
_refine_ls_extinction_expression Fc^*^=kFc[1+0.001xFc^2^\l^3^/sin(2\q)]^-1/4^
_refine_ls_extinction_method SHELXL
_refine_ls_goodness_of_fit_ref 1.592
_refine_ls_hydrogen_treatment mixed
_refine_ls_matrix_type full
_refine_ls_number_parameters 142
_refine_ls_number_reflns 2785
_refine_ls_number_restraints 220
_refine_ls_restrained_S_all 1.566
_refine_ls_R_factor_all 0.1247
_refine_ls_R_factor_gt 0.1058
_refine_ls_shift/su_max 0.002
_refine_ls_shift/su_mean 0.000
_refine_ls_structure_factor_coef Fsqd
_refine_ls_weighting_details 'calc w=1/[\s^2^(Fo^2^)+(0.2000P)^2^+0.0000P] where P=(Fo^2^+2Fc^2^)/3'
_refine_ls_weighting_scheme calc
_refine_ls_wR_factor_gt 0.3364
_refine_ls_wR_factor_ref 0.3604
_reflns_number_gt 2208
_reflns_number_total 2785
_reflns_threshold_expression >2sigma(I)
_cod_data_source_file ja512137t_si_002.cif
_cod_data_source_block CPM-37-Ni
_cod_depositor_comments
;
The following automatic conversions were performed:

'_symmetry_cell_setting' value 'Hexagonal' changed to 'hexagonal'
according to
/usr/data/users/saulius/crontab/automatic-downloads/rss-feeds/ACS/lib/dictionaries/cif_core.dic
dictionary named 'cif_core.dic' version 2.4.2 from 2011-04-26.

Automatic conversion script
Id: cif_fix_values 3008 2015-01-20 13:52:24Z robertas 

 Adding full bibliography for 4123335--4123341.cif.
;
_cod_original_sg_symbol_Hall '-P 6C 2C'
_cod_database_code 4123341

loop_
_symmetry_equiv_pos_as_xyz
'x, y, z'
'-y, x-y, z'
'-x+y, -x, z'
'-x, -y, z+1/2'
'y, -x+y, z+1/2'
'x-y, x, z+1/2'
'y, x, -z'
'x-y, -y, -z'
'-x, -x+y, -z'
'-y, -x, -z+1/2'
'-x+y, y, -z+1/2'
'x, x-y, -z+1/2'
'-x, -y, -z'
'y, -x+y, -z'
'x-y, x, -z'
'x, y, -z-1/2'
'-y, x-y, -z-1/2'
'-x+y, -x, -z-1/2'
'-y, -x, z'
'-x+y, y, z'
'x, x-y, z'
'y, x, z-1/2'
'x-y, -y, z-1/2'
'-x, -x+y, z-1/2'

loop_
_atom_site_label
_atom_site_type_symbol
_atom_site_fract_x
_atom_site_fract_y
_atom_site_fract_z
_atom_site_U_iso_or_equiv
_atom_site_adp_type
_atom_site_occupancy
_atom_site_symmetry_multiplicity
_atom_site_calc_flag
_atom_site_refinement_flags
_atom_site_disorder_assembly
_atom_site_disorder_group
Ni1 Ni 0.72211(2) 0.27789(2) 0.7500 0.0158(6) Uani 1 4 d SU . .
O1 O 0.6667 0.3333 0.7500 0.029(2) Uani 1 12 d SU . .
O2 O 0.7937(2) 0.3443(2) 0.68547(19) 0.0708(15) Uani 1 1 d U . .
C1 C 0.8144(3) 0.40718(17) 0.6679(2) 0.0297(14) Uani 1 2 d SU . .
C2 C 0.8706(4) 0.43531(19) 0.6180(3) 0.0447(18) Uani 1 2 d SU . .
C3 C 0.9084(12) 0.5082(9) 0.6029(9) 0.062(5) Uani 0.60(3) 1 d PU A 1
H3A H 0.9006 0.5420 0.6245 0.074 Uiso 0.60(3) 1 calc PR A 1
C4 C 0.9586(14) 0.5348(10) 0.5564(10) 0.076(6) Uani 0.60(3) 1 d PU A 1
H4A H 0.9829 0.5855 0.5468 0.092 Uiso 0.60(3) 1 calc PR A 1
C3' C 0.8787(17) 0.4964(16) 0.5812(13) 0.060(6) Uani 0.40(3) 1 d PU A 2
H3'A H 0.8527 0.5213 0.5900 0.072 Uiso 0.40(3) 1 calc PR A 2
C4' C 0.924(2) 0.5164(16) 0.5344(14) 0.072(6) Uani 0.40(3) 1 d PU A 2
H4'A H 0.9247 0.5508 0.5077 0.087 Uiso 0.40(3) 1 calc PR A 2
C5 C 0.9726(5) 0.4863(3) 0.5243(4) 0.078(3) Uani 1 2 d SU . .
N1 N 0.78018(18) 0.21982(18) 0.7500 0.0304(16) Uani 1 4 d SU . .
C8 C 0.8579(2) 0.1421(2) 0.7500 0.061(3) Uani 1 4 d SU . .
C6 C 0.8553(8) 0.2537(8) 0.7500 0.053(4) Uani 0.505(10) 2 d SPU B 1
H6A H 0.8823 0.3058 0.7500 0.064 Uiso 0.505(10) 2 calc SPR B 1
C7 C 0.8938(8) 0.2173(8) 0.7500 0.063(5) Uani 0.505(10) 2 d SPU B 1
H7A H 0.9459 0.2443 0.7500 0.076 Uiso 0.505(10) 2 calc SPR B 1
C6' C 0.7997(4) 0.2003(4) 0.6993(8) 0.059(4) Uani 0.495(10) 2 d SPU B 2
H6'A H 0.7871 0.2129 0.6635 0.071 Uiso 0.495(10) 2 calc SPR B 2
C7' C 0.8387(4) 0.1613(4) 0.7002(10) 0.077(5) Uani 0.495(10) 2 d SPU B 2
H7'A H 0.8516 0.1484 0.6646 0.092 Uiso 0.495(10) 2 calc SPR B 2
N2 N 0.8986(3) 0.1014(3) 0.757(3) 0.082(7) Uani 0.50 2 d SPU . .
C9 C 0.8880(13) 0.0451(11) 0.7215(13) 0.090(8) Uani 0.25 1 d PU . .
O3 O 0.8214(12) -0.0021(12) 0.7000(12) 0.101(5) Uani 0.25 1 d PU B .
C10 C 0.9619(4) 0.0381(4) 0.7189(5) 0.083(4) Uani 0.50 2 d SPDU . .
C11 C 1.0396(4) 0.0792(8) 0.7189(5) 0.094(5) Uani 0.50 2 d SPDU . .

loop_
_atom_site_aniso_label
_atom_site_aniso_U_11
_atom_site_aniso_U_22
_atom_site_aniso_U_33
_atom_site_aniso_U_23
_atom_site_aniso_U_13
_atom_site_aniso_U_12
Ni1 0.0166(7) 0.0166(7) 0.0149(8) 0.000 0.000 0.0088(5)
O1 0.010(3) 0.010(3) 0.067(7) 0.000 0.000 0.0050(13)
O2 0.096(3) 0.066(2) 0.085(3) 0.054(2) 0.076(3) 0.066(2)
C1 0.032(3) 0.031(2) 0.026(3) 0.0062(12) 0.012(2) 0.0162(17)
C2 0.050(4) 0.041(3) 0.046(4) 0.0149(16) 0.030(3) 0.025(2)
C3 0.081(11) 0.038(5) 0.069(10) 0.019(6) 0.058(8) 0.031(7)
C4 0.092(12) 0.045(7) 0.089(12) 0.026(7) 0.072(9) 0.032(8)
C3' 0.068(13) 0.057(11) 0.067(12) 0.032(8) 0.051(9) 0.039(10)
C4' 0.101(15) 0.059(12) 0.074(13) 0.037(9) 0.065(10) 0.052(11)
C5 0.105(7) 0.057(3) 0.089(6) 0.042(3) 0.084(6) 0.053(3)
N1 0.020(2) 0.020(2) 0.051(4) 0.000 0.000 0.009(3)
C8 0.038(4) 0.038(4) 0.126(10) 0.000 0.000 0.034(5)
C6 0.030(6) 0.034(7) 0.108(12) 0.000 0.000 0.025(5)
C7 0.027(7) 0.033(6) 0.139(14) 0.000 0.000 0.021(6)
C6' 0.074(8) 0.074(8) 0.057(8) -0.006(3) 0.006(3) 0.058(8)
C7' 0.090(9) 0.090(9) 0.090(10) -0.008(3) 0.008(3) 0.074(9)
N2 0.058(5) 0.058(5) 0.16(2) -0.003(4) 0.003(4) 0.052(5)
C9 0.083(8) 0.037(10) 0.17(2) -0.009(10) -0.008(12) 0.047(9)
O3 0.094(7) 0.100(9) 0.148(11) -0.016(7) -0.026(8) 0.076(7)
C10 0.085(5) 0.085(5) 0.111(8) -0.001(3) 0.001(3) 0.067(5)
C11 0.090(6) 0.084(7) 0.106(8) 0.002(6) 0.001(3) 0.042(3)

loop_
_atom_type_symbol
_atom_type_description
_atom_type_scat_dispersion_real
_atom_type_scat_dispersion_imag
_atom_type_scat_source
C C 0.0033 0.0016 'International Tables Vol C Tables 4.2.6.8 and 6.1.1.4'
H H 0.0000 0.0000 'International Tables Vol C Tables 4.2.6.8 and 6.1.1.4'
N N 0.0061 0.0033 'International Tables Vol C Tables 4.2.6.8 and 6.1.1.4'
O O 0.0106 0.0060 'International Tables Vol C Tables 4.2.6.8 and 6.1.1.4'
Ni Ni 0.3393 1.1124 'International Tables Vol C Tables 4.2.6.8 and 6.1.1.4'

loop_
_geom_angle_atom_site_label_1
_geom_angle_atom_site_label_2
_geom_angle_atom_site_label_3
_geom_angle
_geom_angle_site_symmetry_1
_geom_angle_site_symmetry_3
O1 Ni1 O2 92.63(10) . 19_665
O1 Ni1 O2 92.63(10) . 16_557
O2 Ni1 O2 174.7(2) 19_665 16_557
O1 Ni1 O2 92.63(10) . 10_666
O2 Ni1 O2 91.6(3) 19_665 10_666
O2 Ni1 O2 88.1(3) 16_557 10_666
O1 Ni1 O2 92.63(10) . .
O2 Ni1 O2 88.1(3) 19_665 .
O2 Ni1 O2 91.6(3) 16_557 .
O2 Ni1 O2 174.7(2) 10_666 .
O1 Ni1 N1 180.00(3) . .
O2 Ni1 N1 87.37(10) 19_665 .
O2 Ni1 N1 87.37(10) 16_557 .
O2 Ni1 N1 87.37(10) 10_666 .
O2 Ni1 N1 87.37(10) . .
Ni1 O1 Ni1 120.0 . 3_665
Ni1 O1 Ni1 120.0 . 2_655
Ni1 O1 Ni1 120.0 3_665 2_655
C1 O2 Ni1 134.5(3) . .
O2 C1 O2 126.8(5) . 21
O2 C1 C2 116.6(3) . .
O2 C1 C2 116.6(3) 21 .
C3 C2 C3 111.5(16) . 21
C3 C2 C3' 29.8(10) . .
C3 C2 C3' 118.3(8) 21 .
C3 C2 C3' 118.3(8) . 21
C3 C2 C3' 29.8(10) 21 21
C3' C2 C3' 108(2) . 21
C3 C2 C1 121.6(7) . .
C3 C2 C1 121.6(7) 21 .
C3' C2 C1 119.8(11) . .
C3' C2 C1 119.8(11) 21 .
C2 C3 C4 122.5(13) . .
C5 C4 C3 120.1(13) . .
C4' C3' C2 119(2) . .
C3' C4' C5 122(2) . .
C4 C5 C4 112.2(17) 21 .
C4 C5 C4' 32.6(11) 21 21
C4 C5 C4' 117.1(9) . 21
C4 C5 C4' 117.1(9) 21 .
C4 C5 C4' 32.6(11) . .
C4' C5 C4' 103(2) 21 .
C4 C5 C5 121.0(7) 21 13_766
C4 C5 C5 121.0(7) . 13_766
C4' C5 C5 121.2(11) 21 13_766
C4' C5 C5 121.2(11) . 13_766
C6 N1 C6 113.6(13) 19_665 .
C6 N1 C6' 73.5(5) 19_665 16_557
C6 N1 C6' 73.5(5) . 16_557
C6 N1 C6' 73.5(5) 19_665 .
C6 N1 C6' 73.5(5) . .
C6' N1 C6' 117.5(14) 16_557 .
C6 N1 Ni1 123.2(6) 19_665 .
C6 N1 Ni1 123.2(6) . .
C6' N1 Ni1 121.2(7) 16_557 .
C6' N1 Ni1 121.2(7) . .
C7' C8 C7' 117.5(16) . 16_557
C7' C8 C7 74.3(5) . .
C7' C8 C7 74.3(5) 16_557 .
C7' C8 C7 74.3(5) . 19_665
C7' C8 C7 74.3(5) 16_557 19_665
C7 C8 C7 117.0(13) . 19_665
C7' C8 N2 115(3) . 16_557
C7' C8 N2 128(3) 16_557 16_557
C7 C8 N2 121.3(7) . 16_557
C7 C8 N2 121.3(7) 19_665 16_557
C7' C8 N2 128(3) . .
C7' C8 N2 115(3) 16_557 .
C7 C8 N2 121.3(7) . .
C7 C8 N2 121.3(7) 19_665 .
N2 C8 N2 12(5) 16_557 .
C7 C6 N1 124.1(12) . .
C6 C7 C8 120.6(12) . .
N1 C6' C7' 120.5(16) . .
C8 C7' C6' 122.0(17) . .
N2 N2 C9 115(3) 16_557 10_666
N2 N2 C9 115(3) 16_557 16_557
C9 N2 C9 72(3) 10_666 16_557
N2 N2 C9 53(3) 16_557 .
C9 N2 C9 97(2) 10_666 .
C9 N2 C9 62(3) 16_557 .
N2 N2 C9 53(2) 16_557 19_665
C9 N2 C9 62(3) 10_666 19_665
C9 N2 C9 97(2) 16_557 19_665
C9 N2 C9 62(3) . 19_665
N2 N2 C8 84(3) 16_557 .
C9 N2 C8 137(3) 10_666 .
C9 N2 C8 137(3) 16_557 .
C9 N2 C8 123(4) . .
C9 N2 C8 123(4) 19_665 .
N2 C9 C9 65(3) 16_557 16_557
N2 C9 O3 120(2) 16_557 .
C9 C9 O3 111.8(19) 16_557 .
N2 C9 C9 54.1(17) 16_557 19_665
C9 C9 C9 90.000(15) 16_557 19_665
O3 C9 C9 152.9(16) . 19_665
N2 C9 N2 12(5) 16_557 .
C9 C9 N2 53(3) 16_557 .
O3 C9 N2 121(2) . .
C9 C9 N2 59.0(15) 19_665 .
N2 C9 C10 112.9(19) 16_557 .
C9 C9 C10 92.1(12) 16_557 .
O3 C9 C10 127.4(19) . .
C9 C9 C10 64.5(8) 19_665 .
N2 C9 C10 110.5(18) . .
N2 C9 C9 45(2) 16_557 10_666
C9 C9 C9 46.8(16) 16_557 10_666
O3 C9 C9 155(3) . 10_666
C9 C9 C9 43.2(16) 19_665 10_666
N2 C9 C9 38.0(15) . 10_666
C10 C9 C9 73.2(10) . 10_666
C11 C10 C11 123.7(19) . 2_645
C11 C10 C10 90.00(5) . 16_557
C11 C10 C10 90.00(5) 2_645 16_557
C11 C10 C9 143.6(14) . .
C11 C10 C9 92.6(11) 2_645 .
C10 C10 C9 87.9(12) 16_557 .
C11 C10 C9 92.6(11) . 19_665
C11 C10 C9 143.6(14) 2_645 19_665
C10 C10 C9 87.9(12) 16_557 19_665
C9 C10 C9 51.0(16) . 19_665
C11 C10 C11 45.5(5) . 16_557
C11 C10 C11 112.9(12) 2_645 16_557
C10 C10 C11 44.5(5) 16_557 16_557
C9 C10 C11 122.6(14) . 16_557
C9 C10 C11 90.3(11) 19_665 16_557
C11 C10 C11 112.9(12) . 17_647
C11 C10 C11 45.5(5) 2_645 17_647
C10 C10 C11 44.5(5) 16_557 17_647
C9 C10 C11 90.3(11) . 17_647
C9 C10 C11 122.6(14) 19_665 17_647
C11 C10 C11 76.4(11) 16_557 17_647
C10 C11 C10 116.3(19) . 3_765
C10 C11 C11 90.00(5) . 16_557
C10 C11 C11 90.00(5) 3_765 16_557
C10 C11 C10 108.1(13) . 18_767
C10 C11 C10 45.5(5) 3_765 18_767
C11 C11 C10 44.5(5) 16_557 18_767
C10 C11 C10 45.5(5) . 16_557
C10 C11 C10 108.1(13) 3_765 16_557
C11 C11 C10 44.5(5) 16_557 16_557
C10 C11 C10 73.1(11) 18_767 16_557

loop_
_geom_bond_atom_site_label_1
_geom_bond_atom_site_label_2
_geom_bond_distance
_geom_bond_site_symmetry_2
Ni1 O1 1.9791(9) .
Ni1 O2 2.045(3) 19_665
Ni1 O2 2.045(3) 16_557
Ni1 O2 2.045(3) 10_666
Ni1 O2 2.045(3) .
Ni1 N1 2.073(6) .
O1 Ni1 1.9791(9) 3_665
O1 Ni1 1.9791(9) 2_655
O2 C1 1.213(4) .
C1 O2 1.213(4) 21
C1 C2 1.514(8) .
C2 C3 1.347(15) .
C2 C3 1.347(15) 21
C2 C3' 1.45(3) .
C2 C3' 1.45(3) 21
C3 C4 1.386(19) .
C4 C5 1.379(18) .
C3' C4' 1.34(3) .
C4' C5 1.43(3) .
C5 C4 1.379(18) 21
C5 C4' 1.43(3) 21
C5 C5 1.477(13) 13_766
N1 C6 1.343(14) 19_665
N1 C6 1.343(14) .
N1 C6' 1.346(16) 16_557
N1 C6' 1.346(16) .
C8 C7' 1.33(2) .
C8 C7' 1.33(2) 16_557
C8 C7 1.343(15) .
C8 C7 1.343(15) 19_665
C8 N2 1.461(15) 16_557
C8 N2 1.461(15) .
C6 C7 1.338(19) .
C6' C7' 1.39(2) .
N2 N2 0.32(14) 16_557
N2 C9 1.17(4) 10_666
N2 C9 1.17(4) 16_557
N2 C9 1.34(5) .
N2 C9 1.34(5) 19_665
C9 N2 1.17(4) 16_557
C9 C9 1.29(6) 16_557
C9 O3 1.32(3) .
C9 C9 1.38(5) 19_665
C9 C10 1.60(3) .
C9 C9 1.89(5) 10_666
C10 C11 1.389(5) .
C10 C11 1.389(5) 2_645
C10 C10 1.41(2) 16_557
C10 C9 1.60(3) 19_665
C10 C11 1.980(16) 16_557
C10 C11 1.980(16) 17_647
C11 C10 1.389(5) 3_765
C11 C11 1.41(2) 16_557
C11 C10 1.980(16) 18_767
C11 C10 1.980(16) 16_557
